data_2233500
loop_
_publ_author_name
'Shahverdizadeh, Gholam Hossein'
'Ng, Seik Weng'
'Tiekink, Edward R. T.'
'Mirtamizdoust, Babak'

_publ_section_title
;
 {4-Bromo-2-[(5-chloro-2-oxidophenyl)iminomethyl]phenolato-\k^3^<i>O</i>,<i>N</i>,<i>O</i>'}(methanol-\k<i>O</i>)(methanolato-\k<i>O</i>)oxidovanadium(V)
;
_journal_coeditor_code HG5167
_journal_issue 2
_journal_name_full 'Acta Crystallographica Section E'
_journal_page_first m221
_journal_page_last m222
_journal_paper_doi 10.1107/S160053681200311X
_journal_volume 68
_journal_year 2012
_chemical_formula_iupac '[V (C13 H7 Br Cl N O2) (C H3 O) O (C H4 O)]'
_chemical_formula_moiety 'C15 H14 Br Cl N O5 V'
_chemical_formula_sum 'C15 H14 Br Cl N O5 V'
_chemical_formula_weight 454.57
_chemical_name_systematic
;
{2-[(5-Chloro-2-oxidophenyl)iminomethyl]-4-bromophenolato-
\k^3^<i>O</i>,<i>N</i>,<i>O</i>'}(methanol-\k<i>O</i>)(methanolato-
\k<i>O</i>)oxidovanadium(V)
;
_space_group_IT_number 14
_symmetry_cell_setting monoclinic
_symmetry_space_group_name_Hall '-P 2yn'
_symmetry_space_group_name_H-M 'P 1 21/n 1'
_atom_sites_solution_hydrogens geom
_atom_sites_solution_primary direct
_atom_sites_solution_secondary difmap
_audit_creation_method SHELXL-97
_cell_angle_alpha 90.00
_cell_angle_beta 100.746(2)
_cell_angle_gamma 90.00
_cell_formula_units_Z 4
_cell_length_a 9.9585(2)
_cell_length_b 9.8949(2)
_cell_length_c 17.3612(3)
_cell_measurement_reflns_used 3765
_cell_measurement_temperature 100(2)
_cell_measurement_theta_max 76.3154
_cell_measurement_theta_min 4.4648
_cell_volume 1680.74(6)
_computing_cell_refinement 'CrysAlis PRO (Agilent, 2010)'
_computing_data_collection 'CrysAlis PRO (Agilent, 2010)'
_computing_data_reduction 'CrysAlis PRO (Agilent, 2010)'
_computing_molecular_graphics
;
ORTEP-3 (Farrugia, 1997) and DIAMOND (Brandenburg, 2006)
;
_computing_publication_material 'publCIF (Westrip, 2010)'
_computing_structure_refinement 'SHELXL97 (Sheldrick, 2008)'
_computing_structure_solution 'SHELXS97 (Sheldrick, 2008)'
_diffrn_ambient_temperature 100(2)
_diffrn_detector_area_resol_mean 10.4041
_diffrn_measured_fraction_theta_full 0.978
_diffrn_measured_fraction_theta_max 0.978
_diffrn_measurement_device_type 'Agilent SuperNova Dual diffractometer with an Atlas detector'
_diffrn_measurement_method '\w scan'
_diffrn_radiation_monochromator Mirror
_diffrn_radiation_source 'SuperNova (Cu) X-ray Source'
_diffrn_radiation_type CuK\a
_diffrn_radiation_wavelength 1.54184
_diffrn_reflns_av_R_equivalents 0.0286
_diffrn_reflns_av_sigmaI/netI 0.0347
_diffrn_reflns_limit_h_max 12
_diffrn_reflns_limit_h_min -12
_diffrn_reflns_limit_k_max 12
_diffrn_reflns_limit_k_min -12
_diffrn_reflns_limit_l_max 21
_diffrn_reflns_limit_l_min -10
_diffrn_reflns_number 6974
_diffrn_reflns_theta_full 76.51
_diffrn_reflns_theta_max 76.51
_diffrn_reflns_theta_min 4.77
_diffrn_standards_decay_% 0
_diffrn_standards_interval_count 0
_diffrn_standards_interval_time 0
_diffrn_standards_number 0
_exptl_absorpt_coefficient_mu 9.422
_exptl_absorpt_correction_T_max 0.8339
_exptl_absorpt_correction_T_min 0.2545
_exptl_absorpt_correction_type multi-scan
_exptl_absorpt_process_details '(CrysAlis PRO; Agilent, 2010)'
_exptl_crystal_colour brown
_exptl_crystal_density_diffrn 1.796
_exptl_crystal_density_method 'not measured'
_exptl_crystal_description plate
_exptl_crystal_F_000 904
_exptl_crystal_size_max 0.20
_exptl_crystal_size_mid 0.20
_exptl_crystal_size_min 0.02
_refine_diff_density_max 1.367
_refine_diff_density_min -0.925
_refine_ls_extinction_method none
_refine_ls_goodness_of_fit_ref 1.043
_refine_ls_hydrogen_treatment mixed
_refine_ls_matrix_type full
_refine_ls_number_parameters 221
_refine_ls_number_reflns 3453
_refine_ls_number_restraints 1
_refine_ls_restrained_S_all 1.043
_refine_ls_R_factor_all 0.0503
_refine_ls_R_factor_gt 0.0463
_refine_ls_shift/su_max 0.001
_refine_ls_shift/su_mean 0.001
_refine_ls_structure_factor_coef Fsqd
_refine_ls_weighting_details 'calc w=1/[\s^2^(Fo^2^)+(0.0869P)^2^+1.3682P] where P=(Fo^2^+2Fc^2^)/3'
_refine_ls_weighting_scheme calc
_refine_ls_wR_factor_gt 0.1262
_refine_ls_wR_factor_ref 0.1312
_reflns_number_gt 3125
_reflns_number_total 3453
_reflns_threshold_expression I>2\s(I)
_cod_data_source_file hg5167.cif
_cod_data_source_block I
_cod_original_sg_symbol_H-M 'P 21/n'
_cod_database_code 2233500
_cod_database_fobs_code 2233500

loop_
_symmetry_equiv_pos_as_xyz
'x, y, z'
'-x+1/2, y+1/2, -z+1/2'
'-x, -y, -z'
'x-1/2, -y-1/2, z-1/2'

loop_
_atom_site_type_symbol
_atom_site_label
_atom_site_fract_x
_atom_site_fract_y
_atom_site_fract_z
_atom_site_U_iso_or_equiv
_atom_site_adp_type
_atom_site_calc_flag
_atom_site_refinement_flags
_atom_site_occupancy
_atom_site_symmetry_multiplicity
Br Br 0.21340(4) 0.40275(4) 0.54299(2) 0.03558(16) Uani d . 1 1
V V 0.58605(5) 1.02259(5) 0.71783(3) 0.01590(16) Uani d . 1 1
Cl Cl 0.86189(8) 1.03418(8) 0.37755(4) 0.02228(19) Uani d . 1 1
O O1 0.4952(2) 0.8625(2) 0.73417(12) 0.0202(4) Uani d . 1 1
O O2 0.7315(2) 1.1284(2) 0.68762(12) 0.0177(4) Uani d . 1 1
O O3 0.7673(2) 0.8869(2) 0.76214(13) 0.0194(4) Uani d D 1 1
H H3 0.752(5) 0.8057(17) 0.771(3) 0.041(13) Uiso d D 1 1
O O4 0.6177(2) 1.0892(2) 0.81386(13) 0.0211(5) Uani d . 1 1
O O5 0.4594(2) 1.1120(2) 0.67670(13) 0.0220(5) Uani d . 1 1
N N1 0.6091(3) 0.9280(3) 0.60826(15) 0.0169(5) Uani d . 1 1
C C1 0.4304(3) 0.7660(3) 0.68900(17) 0.0181(6) Uani d . 1 1
C C2 0.3401(3) 0.6813(3) 0.72029(19) 0.0216(6) Uani d . 1 1
H H2 0.3230 0.6980 0.7715 0.026 Uiso calc R 1 1
C C3 0.2760(3) 0.5739(3) 0.6771(2) 0.0234(7) Uani d . 1 1
H H3A 0.2160 0.5164 0.6986 0.028 Uiso calc R 1 1
C C4 0.3008(3) 0.5516(3) 0.6017(2) 0.0237(7) Uani d . 1 1
C C5 0.3868(3) 0.6329(3) 0.56906(19) 0.0218(6) Uani d . 1 1
H H5 0.4016 0.6157 0.5175 0.026 Uiso calc R 1 1
C C6 0.4529(3) 0.7419(3) 0.61230(18) 0.0191(6) Uani d . 1 1
C C7 0.5457(3) 0.8232(3) 0.57644(17) 0.0182(6) Uani d . 1 1
H H7 0.5606 0.7972 0.5260 0.022 Uiso calc R 1 1
C C8 0.7007(3) 1.0031(3) 0.57077(18) 0.0171(6) Uani d . 1 1
C C9 0.7317(3) 0.9777(3) 0.49641(17) 0.0172(6) Uani d . 1 1
H H9 0.6910 0.9041 0.4654 0.021 Uiso calc R 1 1
C C10 0.8226(3) 1.0625(3) 0.46973(17) 0.0189(6) Uani d . 1 1
C C11 0.8838(3) 1.1709(3) 0.51455(18) 0.0212(6) Uani d . 1 1
H H11 0.9462 1.2277 0.4946 0.025 Uiso calc R 1 1
C C12 0.8540(3) 1.1961(3) 0.58772(18) 0.0202(6) Uani d . 1 1
H H12 0.8950 1.2701 0.6182 0.024 Uiso calc R 1 1
C C13 0.7623(3) 1.1110(3) 0.61637(17) 0.0169(6) Uani d . 1 1
C C14 0.8841(3) 0.9337(4) 0.8166(2) 0.0259(7) Uani d . 1 1
H H14A 0.9514 0.8607 0.8278 0.039 Uiso calc R 1 1
H H14B 0.8559 0.9619 0.8653 0.039 Uiso calc R 1 1
H H14C 0.9250 1.0107 0.7939 0.039 Uiso calc R 1 1
C C15 0.5543(4) 1.2004(4) 0.84499(19) 0.0256(7) Uani d . 1 1
H H15A 0.5968 1.2136 0.9001 0.038 Uiso calc R 1 1
H H15B 0.4567 1.1817 0.8412 0.038 Uiso calc R 1 1
H H15C 0.5660 1.2822 0.8152 0.038 Uiso calc R 1 1

loop_
_atom_site_aniso_label
_atom_site_aniso_U_11
_atom_site_aniso_U_22
_atom_site_aniso_U_33
_atom_site_aniso_U_12
_atom_site_aniso_U_13
_atom_site_aniso_U_23
Br 0.0332(2) 0.0270(2) 0.0455(3) -0.01347(15) 0.00452(18) -0.01039(15)
V 0.0176(3) 0.0136(3) 0.0168(3) -0.00055(19) 0.0040(2) -0.00131(18)
Cl 0.0255(4) 0.0234(4) 0.0193(4) 0.0001(3) 0.0078(3) 0.0003(3)
O1 0.0231(11) 0.0182(10) 0.0201(10) -0.0041(9) 0.0057(8) -0.0012(8)
O2 0.0203(10) 0.0146(10) 0.0188(10) -0.0018(8) 0.0051(8) -0.0001(8)
O3 0.0208(11) 0.0135(10) 0.0228(10) -0.0017(8) 0.0008(8) 0.0025(8)
O4 0.0231(11) 0.0203(11) 0.0209(10) -0.0001(9) 0.0068(8) -0.0028(8)
O5 0.0212(11) 0.0203(11) 0.0241(11) 0.0011(9) 0.0035(9) -0.0008(8)
N1 0.0175(12) 0.0151(12) 0.0182(11) 0.0005(10) 0.0036(9) -0.0008(9)
C1 0.0169(13) 0.0140(14) 0.0225(14) 0.0021(11) 0.0017(11) 0.0013(11)
C2 0.0185(14) 0.0193(15) 0.0276(15) -0.0004(12) 0.0058(12) 0.0011(12)
C3 0.0174(15) 0.0196(15) 0.0334(17) -0.0030(12) 0.0052(12) 0.0026(13)
C4 0.0184(15) 0.0161(14) 0.0338(17) -0.0032(12) -0.0025(12) -0.0014(13)
C5 0.0213(15) 0.0183(15) 0.0244(15) 0.0007(12) 0.0006(12) -0.0023(12)
C6 0.0179(14) 0.0146(14) 0.0242(14) -0.0001(12) 0.0024(11) 0.0018(11)
C7 0.0198(14) 0.0160(14) 0.0190(13) 0.0020(12) 0.0039(11) 0.0003(11)
C8 0.0178(14) 0.0132(13) 0.0203(14) 0.0002(11) 0.0038(11) 0.0005(11)
C9 0.0203(15) 0.0142(14) 0.0171(14) 0.0016(11) 0.0031(11) -0.0001(10)
C10 0.0197(14) 0.0201(15) 0.0167(13) 0.0032(12) 0.0031(11) -0.0003(11)
C11 0.0220(15) 0.0202(15) 0.0219(14) -0.0014(12) 0.0055(11) 0.0040(12)
C12 0.0205(14) 0.0169(14) 0.0224(14) -0.0014(12) 0.0016(11) -0.0012(11)
C13 0.0173(14) 0.0148(13) 0.0181(13) 0.0023(11) 0.0019(11) 0.0012(11)
C14 0.0204(16) 0.0208(15) 0.0322(17) -0.0014(13) -0.0063(13) 0.0010(13)
C15 0.0266(16) 0.0259(16) 0.0260(15) 0.0014(14) 0.0092(13) -0.0092(13)

loop_
_atom_type_symbol
_atom_type_description
_atom_type_scat_dispersion_real
_atom_type_scat_dispersion_imag
_atom_type_scat_source
C C 0.0181 0.0091 'International Tables Vol C Tables 4.2.6.8 and 6.1.1.4'
H H 0.0000 0.0000 'International Tables Vol C Tables 4.2.6.8 and 6.1.1.4'
N N 0.0311 0.0180 'International Tables Vol C Tables 4.2.6.8 and 6.1.1.4'
O O 0.0492 0.0322 'International Tables Vol C Tables 4.2.6.8 and 6.1.1.4'
Cl Cl 0.3639 0.7018 'International Tables Vol C Tables 4.2.6.8 and 6.1.1.4'
V V 0.0687 2.1097 'International Tables Vol C Tables 4.2.6.8 and 6.1.1.4'
Br Br -0.6763 1.2805 'International Tables Vol C Tables 4.2.6.8 and 6.1.1.4'

loop_
_geom_angle_atom_site_label_1
_geom_angle_atom_site_label_2
_geom_angle_atom_site_label_3
_geom_angle
O5 V O4 101.68(11)
O5 V O1 99.96(11)
O4 V O1 100.33(10)
O5 V O2 98.49(11)
O4 V O2 92.46(10)
O1 V O2 154.86(10)
O5 V N1 92.90(11)
O4 V N1 163.59(11)
O1 V N1 84.30(10)
O2 V N1 77.84(9)
O5 V O3 173.36(10)
O4 V O3 84.85(10)
O1 V O3 79.86(9)
O2 V O3 79.85(9)
N1 V O3 80.47(9)
C1 O1 V 135.74(19)
C13 O2 V 119.48(19)
C14 O3 V 122.00(19)
C14 O3 H3 110(3)
V O3 H3 118(4)
C15 O4 V 129.3(2)
C7 N1 C8 122.0(3)
C7 N1 V 127.0(2)
C8 N1 V 110.89(19)
O1 C1 C6 122.4(3)
O1 C1 C2 118.4(3)
C6 C1 C2 119.2(3)
C3 C2 C1 120.7(3)
C3 C2 H2 119.7
C1 C2 H2 119.7
C2 C3 C4 119.0(3)
C2 C3 H3A 120.5
C4 C3 H3A 120.5
C5 C4 C3 121.8(3)
C5 C4 Br 119.4(3)
C3 C4 Br 118.8(3)
C4 C5 C6 119.7(3)
C4 C5 H5 120.1
C6 C5 H5 120.1
C5 C6 C1 119.6(3)
C5 C6 C7 118.0(3)
C1 C6 C7 122.5(3)
N1 C7 C6 124.4(3)
N1 C7 H7 117.8
C6 C7 H7 117.8
C13 C8 C9 120.5(3)
C13 C8 N1 112.9(3)
C9 C8 N1 126.5(3)
C10 C9 C8 118.1(3)
C10 C9 H9 120.9
C8 C9 H9 120.9
C9 C10 C11 121.8(3)
C9 C10 Cl 119.1(2)
C11 C10 Cl 119.1(2)
C12 C11 C10 120.3(3)
C12 C11 H11 119.8
C10 C11 H11 119.8
C11 C12 C13 119.0(3)
C11 C12 H12 120.5
C13 C12 H12 120.5
O2 C13 C12 121.8(3)
O2 C13 C8 117.9(3)
C12 C13 C8 120.3(3)
O3 C14 H14A 109.5
O3 C14 H14B 109.5
H14A C14 H14B 109.5
O3 C14 H14C 109.5
H14A C14 H14C 109.5
H14B C14 H14C 109.5
O4 C15 H15A 109.5
O4 C15 H15B 109.5
H15A C15 H15B 109.5
O4 C15 H15C 109.5
H15A C15 H15C 109.5
H15B C15 H15C 109.5

loop_
_geom_bond_atom_site_label_1
_geom_bond_atom_site_label_2
_geom_bond_distance
_geom_bond_publ_flag
Br C4 1.906(3) ?
V O1 1.872(2) y
V O2 1.937(2) y
V O3 2.266(2) y
V O4 1.766(2) y
V O5 1.596(2) y
V N1 2.170(3) y
Cl C10 1.740(3) ?
O1 C1 1.324(4) ?
O2 C13 1.340(4) ?
O3 C14 1.433(4) ?
O3 H3 0.835(10) ?
O4 C15 1.424(4) ?
N1 C7 1.284(4) ?
N1 C8 1.425(4) ?
C1 C6 1.411(4) ?
C1 C2 1.411(4) ?
C2 C3 1.385(5) ?
C2 H2 0.9500 ?
C3 C4 1.396(5) ?
C3 H3A 0.9500 ?
C4 C5 1.372(5) ?
C5 C6 1.405(4) ?
C5 H5 0.9500 ?
C6 C7 1.451(4) ?
C7 H7 0.9500 ?
C8 C13 1.400(4) ?
C8 C9 1.405(4) ?
C9 C10 1.377(4) ?
C9 H9 0.9500 ?
C10 C11 1.397(4) ?
C11 C12 1.380(4) ?
C11 H11 0.9500 ?
C12 C13 1.400(4) ?
C12 H12 0.9500 ?
C14 H14A 0.9800 ?
C14 H14B 0.9800 ?
C14 H14C 0.9800 ?
C15 H15A 0.9800 ?
C15 H15B 0.9800 ?
C15 H15C 0.9800 ?

loop_
_geom_hbond_atom_site_label_D
_geom_hbond_atom_site_label_H
_geom_hbond_atom_site_label_A
_geom_hbond_site_symmetry_A
_geom_hbond_distance_DH
_geom_hbond_distance_HA
_geom_hbond_distance_DA
_geom_hbond_angle_DHA
O3 H3 O2 2_646 0.835(10) 1.893(18) 2.702(3) 163(5)

loop_
_geom_torsion_atom_site_label_1
_geom_torsion_atom_site_label_2
_geom_torsion_atom_site_label_3
_geom_torsion_atom_site_label_4
_geom_torsion
O5 V O1 C1 69.0(3)
O4 V O1 C1 172.9(3)
O2 V O1 C1 -67.7(4)
N1 V O1 C1 -23.0(3)
O3 V O1 C1 -104.3(3)
O5 V O2 C13 -82.2(2)
O4 V O2 C13 175.6(2)
O1 V O2 C13 54.6(3)
N1 V O2 C13 8.9(2)
O3 V O2 C13 91.2(2)
O4 V O3 C14 -36.8(2)
O1 V O3 C14 -138.3(2)
O2 V O3 C14 56.6(2)
N1 V O3 C14 135.9(2)
O5 V O4 C15 -4.4(3)
O1 V O4 C15 -106.9(3)
O2 V O4 C15 94.8(3)
N1 V O4 C15 147.9(4)
O3 V O4 C15 174.4(3)
O5 V N1 C7 -85.7(3)
O4 V N1 C7 121.4(4)
O1 V N1 C7 14.0(3)
O2 V N1 C7 176.2(3)
O3 V N1 C7 94.6(3)
O5 V N1 C8 90.5(2)
O4 V N1 C8 -62.3(4)
O1 V N1 C8 -169.7(2)
O2 V N1 C8 -7.54(19)
O3 V N1 C8 -89.1(2)
V O1 C1 C6 21.3(5)
V O1 C1 C2 -161.3(2)
O1 C1 C2 C3 -176.2(3)
C6 C1 C2 C3 1.3(5)
C1 C2 C3 C4 -0.8(5)
C2 C3 C4 C5 0.0(5)
C2 C3 C4 Br 179.5(2)
C3 C4 C5 C6 0.2(5)
Br C4 C5 C6 -179.2(2)
C4 C5 C6 C1 0.3(5)
C4 C5 C6 C7 178.4(3)
O1 C1 C6 C5 176.3(3)
C2 C1 C6 C5 -1.0(4)
O1 C1 C6 C7 -1.7(5)
C2 C1 C6 C7 -179.1(3)
C8 N1 C7 C6 179.1(3)
V N1 C7 C6 -5.0(4)
C5 C6 C7 N1 177.6(3)
C1 C6 C7 N1 -4.3(5)
C7 N1 C8 C13 -178.1(3)
V N1 C8 C13 5.4(3)
C7 N1 C8 C9 1.7(5)
V N1 C8 C9 -174.8(3)
C13 C8 C9 C10 -0.7(5)
N1 C8 C9 C10 179.6(3)
C8 C9 C10 C11 0.2(5)
C8 C9 C10 Cl -179.5(2)
C9 C10 C11 C12 0.0(5)
Cl C10 C11 C12 179.7(2)
C10 C11 C12 C13 0.4(5)
V O2 C13 C12 171.7(2)
V O2 C13 C8 -8.8(4)
C11 C12 C13 O2 178.6(3)
C11 C12 C13 C8 -0.9(5)
C9 C8 C13 O2 -178.4(3)
N1 C8 C13 O2 1.4(4)
C9 C8 C13 C12 1.0(5)
N1 C8 C13 C12 -179.2(3)
